data_7013438
loop_
_publ_author_name
'Yang, Ying'
'Abboud, Khalil A.'
'McElwee-White, Lisa'

_publ_section_title
;
 Heterobimetallic complexes with dppm-bridged Ru/Pd, Ru/Pt, Ru/Au and
 Ru/Cu centers
;
_journal_issue 22
_journal_name_full 'Dalton Transactions'
_journal_page_first 4288
_journal_paper_doi 10.1039/b307990b
_journal_year 2003
_chemical_formula_sum 'C55 H57 Cl8 P3 Pd Ru'
_chemical_formula_weight 1301.99
_chemical_name_systematic
;
?
;
_space_group_IT_number 14
_symmetry_cell_setting monoclinic
_symmetry_space_group_name_Hall '-P 2yn'
_symmetry_space_group_name_H-M 'P 1 21/n 1'
_atom_sites_solution_hydrogens geom
_atom_sites_solution_primary direct
_atom_sites_solution_secondary difmap
_audit_creation_method SHELXL-97
_cell_angle_alpha 90.00
_cell_angle_beta 108.070(2)
_cell_angle_gamma 90.00
_cell_formula_units_Z 4
_cell_length_a 13.8306(6)
_cell_length_b 22.8974(9)
_cell_length_c 18.4161(7)
_cell_measurement_reflns_used 394
_cell_measurement_temperature 173(2)
_cell_measurement_theta_max 28.0
_cell_measurement_theta_min 2.0
_cell_volume 5544.4(4)
_computing_cell_refinement 'Bruker SMART & SAINT (Bruker 1998)'
_computing_data_collection 'Bruker SMART (Bruker 1998)'
_computing_data_reduction 'Bruker SHELXTL (Bruker 2000)'
_computing_molecular_graphics 'Bruker SHELXTL'
_computing_publication_material 'Bruker SHELXTL'
_computing_structure_refinement 'Bruker SHELXTL'
_computing_structure_solution 'Bruker SHELXTL'
_diffrn_ambient_temperature 193(2)
_diffrn_measured_fraction_theta_full 0.989
_diffrn_measured_fraction_theta_max 0.989
_diffrn_measurement_device_type 'SMART CCD area detector'
_diffrn_measurement_method '\w scans'
_diffrn_radiation_monochromator graphite
_diffrn_radiation_source 'normal-focus sealed tube'
_diffrn_radiation_type MoK\a
_diffrn_radiation_wavelength 0.71073
_diffrn_reflns_av_R_equivalents 0.0352
_diffrn_reflns_av_sigmaI/netI 0.0366
_diffrn_reflns_limit_h_max 17
_diffrn_reflns_limit_h_min -13
_diffrn_reflns_limit_k_max 28
_diffrn_reflns_limit_k_min -29
_diffrn_reflns_limit_l_max 23
_diffrn_reflns_limit_l_min -23
_diffrn_reflns_number 36509
_diffrn_reflns_theta_full 27.50
_diffrn_reflns_theta_max 27.50
_diffrn_reflns_theta_min 1.78
_diffrn_standards_decay_% 0
_diffrn_standards_number 0
_exptl_absorpt_coefficient_mu 1.105
_exptl_absorpt_correction_T_max 0.8300
_exptl_absorpt_correction_T_min 0.6953
_exptl_absorpt_correction_type integration
_exptl_absorpt_process_details 'based on measured indexed crystal faces, SHELXTL (Bruker 1998)'
_exptl_crystal_colour orange
_exptl_crystal_density_diffrn 1.560
_exptl_crystal_density_meas 0
_exptl_crystal_density_method 'not measured'
_exptl_crystal_description prism
_exptl_crystal_F_000 2520
_exptl_crystal_size_max 0.36
_exptl_crystal_size_mid 0.24
_exptl_crystal_size_min 0.23
_refine_diff_density_max 0.882
_refine_diff_density_min -1.874
_refine_diff_density_rms 0.070
_refine_ls_extinction_method none
_refine_ls_goodness_of_fit_ref 1.007
_refine_ls_hydrogen_treatment constr
_refine_ls_matrix_type full
_refine_ls_number_parameters 505
_refine_ls_number_reflns 12593
_refine_ls_number_restraints 0
_refine_ls_restrained_S_all 1.007
_refine_ls_R_factor_all 0.0381
_refine_ls_R_factor_gt 0.0299
_refine_ls_shift/su_max 0.003
_refine_ls_shift/su_mean 0.000
_refine_ls_structure_factor_coef Fsqd
_refine_ls_weighting_details 'calc w=1/[\s^2^(Fo^2^)+(0.0462P)^2^] where P=(Fo^2^+2Fc^2^)/3'
_refine_ls_weighting_scheme calc
_refine_ls_wR_factor_gt 0.0774
_refine_ls_wR_factor_ref 0.0794
_reflns_number_gt 9978
_reflns_number_total 12593
_reflns_threshold_expression I>2\s(I)
_cod_data_source_file b307990b.txt
_cod_data_source_block yy04
_cod_depositor_comments
;
The following automatic conversions were performed:
'_symmetry_cell_setting' value 'Monoclinic' changed to 'monoclinic'
according to '/home/saulius/struct/CIF-dictionaries/cif_core.dic'
dictionary named 'cif_core.dic' version 2.4.1 from 2010-06-29.

Automatic conversion script
Id: cif_fix_enum 1527 2010-12-29 10:47:43Z saulius 
;
_cod_original_sg_symbol_H-M P2(1)/n
_cod_database_code 7013438

loop_
_symmetry_equiv_pos_as_xyz
'x, y, z'
'-x+1/2, y+1/2, -z+1/2'
'-x, -y, -z'
'x-1/2, -y-1/2, z-1/2'

loop_
_atom_site_label
_atom_site_type_symbol
_atom_site_fract_x
_atom_site_fract_y
_atom_site_fract_z
_atom_site_U_iso_or_equiv
_atom_site_adp_type
_atom_site_occupancy
_atom_site_symmetry_multiplicity
_atom_site_calc_flag
_atom_site_refinement_flags
_atom_site_disorder_assembly
_atom_site_disorder_group
Pd Pd 1.465963(13) 0.776477(7) 0.684739(9) 0.02391(5) Uani 1 1 d . . .
Ru Ru 1.515660(13) 0.611354(7) 0.666482(9) 0.02140(5) Uani 1 1 d . . .
Cl1 Cl 1.52480(4) 0.68817(2) 0.76049(3) 0.02640(12) Uani 1 1 d . . .
Cl2 Cl 1.63320(5) 0.79826(3) 0.68161(3) 0.03494(14) Uani 1 1 d . . .
P1 P 1.49069(4) 0.54428(2) 0.75399(3) 0.02163(12) Uani 1 1 d . . .
P2 P 1.34784(4) 0.63420(2) 0.60533(3) 0.02103(12) Uani 1 1 d . . .
P3 P 1.30981(4) 0.75311(2) 0.68398(3) 0.02344(12) Uani 1 1 d . . .
C1 C 1.54647(19) 0.60501(11) 0.55702(14) 0.0330(5) Uani 1 1 d . . .
H1A H 1.4952 0.6107 0.5056 0.040 Uiso 1 1 calc R . .
C2 C 1.5696(2) 0.55094(11) 0.59663(14) 0.0342(5) Uani 1 1 d . . .
H2A H 1.5397 0.5120 0.5776 0.041 Uiso 1 1 calc R . .
C3 C 1.65251(19) 0.56197(12) 0.66468(15) 0.0373(6) Uani 1 1 d . . .
H3A H 1.6884 0.5319 0.7029 0.045 Uiso 1 1 calc R . .
C4 C 1.67642(19) 0.62175(12) 0.66808(15) 0.0374(6) Uani 1 1 d . . .
H4A H 1.7319 0.6414 0.7090 0.045 Uiso 1 1 calc R . .
C5 C 1.61066(19) 0.64918(11) 0.60063(14) 0.0335(5) Uani 1 1 d . . .
H5A H 1.6125 0.6911 0.5858 0.040 Uiso 1 1 calc R . .
C6 C 1.27355(17) 0.67657(9) 0.65536(12) 0.0237(4) Uani 1 1 d . . .
H6A H 1.2753 0.6547 0.7021 0.028 Uiso 1 1 calc R . .
H6B H 1.2019 0.6769 0.6221 0.028 Uiso 1 1 calc R . .
C11 C 1.50779(18) 0.46955(9) 0.72449(12) 0.0253(5) Uani 1 1 d . . .
C12 C 1.4345(2) 0.44562(10) 0.66096(13) 0.0313(5) Uani 1 1 d . . .
H12A H 1.3745 0.4671 0.6362 0.038 Uiso 1 1 calc R . .
C13 C 1.4489(2) 0.39078(10) 0.63384(15) 0.0403(6) Uani 1 1 d . . .
H13A H 1.3976 0.3743 0.5919 0.048 Uiso 1 1 calc R . .
C14 C 1.5369(2) 0.36014(11) 0.66733(16) 0.0447(7) Uani 1 1 d . . .
H14A H 1.5470 0.3230 0.6478 0.054 Uiso 1 1 calc R . .
C15 C 1.6104(2) 0.38329(11) 0.72903(17) 0.0428(7) Uani 1 1 d . . .
H15A H 1.6715 0.3622 0.7519 0.051 Uiso 1 1 calc R . .
C16 C 1.59563(19) 0.43766(10) 0.75817(14) 0.0331(5) Uani 1 1 d . . .
H16A H 1.6462 0.4530 0.8015 0.040 Uiso 1 1 calc R . .
C21 C 1.37433(17) 0.54093(10) 0.78194(12) 0.0254(5) Uani 1 1 d . . .
C22 C 1.35178(19) 0.59000(10) 0.81913(13) 0.0308(5) Uani 1 1 d . . .
H22A H 1.3952 0.6231 0.8278 0.037 Uiso 1 1 calc R . .
C23 C 1.2661(2) 0.59042(12) 0.84337(15) 0.0418(6) Uani 1 1 d . . .
H23A H 1.2514 0.6238 0.8688 0.050 Uiso 1 1 calc R . .
C24 C 1.2027(2) 0.54272(13) 0.83069(15) 0.0445(7) Uani 1 1 d . . .
H24A H 1.1436 0.5434 0.8466 0.053 Uiso 1 1 calc R . .
C25 C 1.2247(2) 0.49381(13) 0.79499(15) 0.0416(6) Uani 1 1 d . . .
H25A H 1.1811 0.4608 0.7867 0.050 Uiso 1 1 calc R . .
C26 C 1.31047(19) 0.49285(11) 0.77119(13) 0.0335(5) Uani 1 1 d . . .
H26A H 1.3257 0.4588 0.7472 0.040 Uiso 1 1 calc R . .
C31 C 1.58484(17) 0.54802(9) 0.84977(12) 0.0241(5) Uani 1 1 d . . .
C32 C 1.67309(18) 0.58089(10) 0.86286(13) 0.0300(5) Uani 1 1 d . . .
H32A H 1.6839 0.6029 0.8223 0.036 Uiso 1 1 calc R . .
C33 C 1.7458(2) 0.58190(11) 0.93470(14) 0.0367(6) Uani 1 1 d . . .
H33A H 1.8059 0.6045 0.9431 0.044 Uiso 1 1 calc R . .
C34 C 1.7300(2) 0.54969(10) 0.99414(13) 0.0360(6) Uani 1 1 d . . .
H34A H 1.7791 0.5505 1.0434 0.043 Uiso 1 1 calc R . .
C35 C 1.6434(2) 0.51669(10) 0.98170(13) 0.0340(5) Uani 1 1 d . . .
H35A H 1.6333 0.4943 1.0222 0.041 Uiso 1 1 calc R . .
C36 C 1.57019(19) 0.51597(10) 0.90976(13) 0.0301(5) Uani 1 1 d . . .
H36A H 1.5100 0.4935 0.9017 0.036 Uiso 1 1 calc R . .
C41 C 1.18922(19) 0.55374(10) 0.60168(14) 0.0323(5) Uani 1 1 d . . .
H41A H 1.1765 0.5762 0.6411 0.039 Uiso 1 1 calc R . .
C42 C 1.1309(2) 0.50396(11) 0.57425(16) 0.0429(6) Uani 1 1 d . . .
H42A H 1.0778 0.4931 0.5942 0.052 Uiso 1 1 calc R . .
C43 C 1.1505(2) 0.47074(12) 0.51817(16) 0.0447(7) Uani 1 1 d . . .
H43A H 1.1109 0.4368 0.4996 0.054 Uiso 1 1 calc R . .
C44 C 1.2271(2) 0.48619(10) 0.48857(14) 0.0375(6) Uani 1 1 d . . .
H44A H 1.2405 0.4628 0.4502 0.045 Uiso 1 1 calc R . .
C45 C 1.28412(19) 0.53565(10) 0.51472(13) 0.0308(5) Uani 1 1 d . . .
H45A H 1.3365 0.5462 0.4939 0.037 Uiso 1 1 calc R . .
C46 C 1.26573(17) 0.57075(9) 0.57186(12) 0.0236(4) Uani 1 1 d . . .
C51 C 1.32116(17) 0.67582(9) 0.51560(12) 0.0242(5) Uani 1 1 d . . .
C52 C 1.38782(19) 0.71912(9) 0.50809(13) 0.0274(5) Uani 1 1 d . . .
H52A H 1.4503 0.7247 0.5476 0.033 Uiso 1 1 calc R . .
C53 C 1.3641(2) 0.75453(10) 0.44338(13) 0.0320(5) Uani 1 1 d . . .
H53A H 1.4100 0.7843 0.4393 0.038 Uiso 1 1 calc R . .
C54 C 1.2739(2) 0.74633(11) 0.38519(14) 0.0351(6) Uani 1 1 d . . .
H54A H 1.2578 0.7703 0.3409 0.042 Uiso 1 1 calc R . .
C55 C 1.2069(2) 0.70311(11) 0.39154(13) 0.0348(6) Uani 1 1 d . . .
H55A H 1.1449 0.6973 0.3516 0.042 Uiso 1 1 calc R . .
C56 C 1.23037(18) 0.66837(10) 0.45633(13) 0.0299(5) Uani 1 1 d . . .
H56A H 1.1839 0.6390 0.4605 0.036 Uiso 1 1 calc R . .
C61 C 1.19992(18) 0.79497(9) 0.62640(13) 0.0274(5) Uani 1 1 d . . .
C62 C 1.1478(2) 0.83354(11) 0.65901(16) 0.0428(7) Uani 1 1 d . . .
H62A H 1.1694 0.8390 0.7128 0.051 Uiso 1 1 calc R . .
C63 C 1.0645(2) 0.86416(13) 0.61363(17) 0.0528(8) Uani 1 1 d . . .
H63A H 1.0299 0.8908 0.6365 0.063 Uiso 1 1 calc R . .
C64 C 1.0315(2) 0.85633(12) 0.53584(16) 0.0439(7) Uani 1 1 d . . .
H64A H 0.9727 0.8764 0.5053 0.053 Uiso 1 1 calc R . .
C65 C 1.0834(2) 0.81949(11) 0.50215(15) 0.0397(6) Uani 1 1 d . . .
H65A H 1.0620 0.8149 0.4482 0.048 Uiso 1 1 calc R . .
C66 C 1.1674(2) 0.78911(11) 0.54730(14) 0.0371(6) Uani 1 1 d . . .
H66A H 1.2033 0.7638 0.5238 0.045 Uiso 1 1 calc R . .
C71 C 1.29627(19) 0.75837(10) 0.77907(13) 0.0287(5) Uani 1 1 d . . .
C72 C 1.3693(2) 0.78897(13) 0.83515(15) 0.0447(7) Uani 1 1 d . . .
H72A H 1.4284 0.8035 0.8253 0.054 Uiso 1 1 calc R . .
C73 C 1.3549(3) 0.79809(16) 0.90598(17) 0.0620(9) Uani 1 1 d . . .
H73A H 1.4051 0.8185 0.9448 0.074 Uiso 1 1 calc R . .
C74 C 1.2692(3) 0.77793(14) 0.92012(17) 0.0536(8) Uani 1 1 d . . .
H74A H 1.2594 0.7853 0.9681 0.064 Uiso 1 1 calc R . .
C75 C 1.1979(2) 0.74726(13) 0.86538(16) 0.0457(7) Uani 1 1 d . . .
H75A H 1.1390 0.7328 0.8757 0.055 Uiso 1 1 calc R . .
C76 C 1.2110(2) 0.73715(11) 0.79514(14) 0.0344(6) Uani 1 1 d . . .
H76A H 1.1614 0.7155 0.7575 0.041 Uiso 1 1 calc R . .
C81 C 1.41133(17) 0.85409(9) 0.62800(13) 0.0278(5) Uani 1 1 d . . .
H81A H 1.4252 0.8548 0.5790 0.042 Uiso 1 1 calc R . .
H81B H 1.4452 0.8872 0.6593 0.042 Uiso 1 1 calc R . .
H81C H 1.3378 0.8567 0.6191 0.042 Uiso 1 1 calc R . .

loop_
_atom_site_aniso_label
_atom_site_aniso_U_11
_atom_site_aniso_U_22
_atom_site_aniso_U_33
_atom_site_aniso_U_23
_atom_site_aniso_U_13
_atom_site_aniso_U_12
Pd 0.02391(10) 0.02162(9) 0.02309(9) 0.00121(6) 0.00276(7) -0.00211(7)
Ru 0.01939(9) 0.02366(9) 0.02003(9) 0.00245(6) 0.00452(7) 0.00018(7)
Cl1 0.0280(3) 0.0229(2) 0.0238(3) 0.00099(19) 0.0013(2) -0.0009(2)
Cl2 0.0284(3) 0.0372(3) 0.0371(3) 0.0026(2) 0.0071(3) -0.0081(3)
P1 0.0212(3) 0.0218(3) 0.0198(3) 0.0009(2) 0.0031(2) 0.0003(2)
P2 0.0207(3) 0.0218(3) 0.0186(3) 0.0006(2) 0.0032(2) -0.0004(2)
P3 0.0242(3) 0.0216(3) 0.0224(3) -0.0002(2) 0.0042(2) 0.0005(2)
C1 0.0282(13) 0.0478(14) 0.0258(12) 0.0044(10) 0.0126(10) 0.0053(11)
C2 0.0359(14) 0.0369(13) 0.0356(13) -0.0002(10) 0.0193(11) 0.0037(11)
C3 0.0276(13) 0.0489(15) 0.0394(14) 0.0105(12) 0.0161(11) 0.0124(12)
C4 0.0210(12) 0.0547(16) 0.0377(14) 0.0042(11) 0.0111(11) -0.0015(11)
C5 0.0291(13) 0.0405(13) 0.0359(13) 0.0077(10) 0.0173(11) 0.0001(11)
C6 0.0228(11) 0.0233(10) 0.0237(11) 0.0000(8) 0.0049(9) -0.0001(9)
C11 0.0294(12) 0.0227(10) 0.0245(11) 0.0002(8) 0.0094(10) -0.0003(9)
C12 0.0358(14) 0.0282(12) 0.0287(12) 0.0014(9) 0.0084(10) 0.0022(10)
C13 0.0606(19) 0.0303(13) 0.0296(13) -0.0059(10) 0.0134(13) -0.0058(13)
C14 0.067(2) 0.0280(13) 0.0434(16) -0.0052(11) 0.0232(15) 0.0069(13)
C15 0.0434(16) 0.0313(13) 0.0539(17) 0.0030(12) 0.0156(14) 0.0137(12)
C16 0.0329(13) 0.0316(12) 0.0320(13) 0.0024(10) 0.0058(11) 0.0060(11)
C21 0.0235(11) 0.0297(11) 0.0198(10) 0.0060(8) 0.0023(9) 0.0021(9)
C22 0.0345(14) 0.0302(12) 0.0295(12) 0.0064(9) 0.0123(11) 0.0049(10)
C23 0.0477(17) 0.0478(15) 0.0351(14) 0.0121(12) 0.0205(13) 0.0174(14)
C24 0.0305(14) 0.0672(19) 0.0394(15) 0.0149(13) 0.0162(12) 0.0082(14)
C25 0.0285(14) 0.0562(17) 0.0388(14) 0.0063(12) 0.0084(12) -0.0093(13)
C26 0.0293(13) 0.0397(13) 0.0304(13) 0.0013(10) 0.0076(11) -0.0056(11)
C31 0.0236(11) 0.0232(10) 0.0218(11) -0.0012(8) 0.0015(9) 0.0018(9)
C32 0.0310(13) 0.0286(12) 0.0271(12) 0.0050(9) 0.0040(10) 0.0023(10)
C33 0.0311(13) 0.0320(13) 0.0369(14) -0.0006(10) -0.0042(11) -0.0059(11)
C34 0.0390(15) 0.0351(13) 0.0237(12) -0.0007(10) -0.0053(11) 0.0048(11)
C35 0.0396(14) 0.0352(13) 0.0232(12) 0.0032(9) 0.0038(11) 0.0045(11)
C36 0.0324(13) 0.0318(12) 0.0239(11) 0.0005(9) 0.0055(10) -0.0010(10)
C41 0.0313(13) 0.0288(12) 0.0323(13) 0.0007(9) 0.0032(10) -0.0009(10)
C42 0.0415(16) 0.0386(14) 0.0470(16) 0.0018(12) 0.0114(13) -0.0132(13)
C43 0.0475(17) 0.0326(13) 0.0449(16) -0.0050(11) 0.0010(13) -0.0124(13)
C44 0.0437(16) 0.0295(12) 0.0323(13) -0.0048(10) 0.0015(12) -0.0011(11)
C45 0.0332(13) 0.0297(12) 0.0260(12) -0.0014(9) 0.0040(10) 0.0007(10)
C46 0.0224(11) 0.0235(10) 0.0199(10) 0.0015(8) -0.0006(9) 0.0000(9)
C51 0.0268(12) 0.0237(10) 0.0212(11) 0.0012(8) 0.0061(9) 0.0023(9)
C52 0.0299(13) 0.0264(11) 0.0257(12) 0.0011(9) 0.0082(10) 0.0013(9)
C53 0.0403(15) 0.0272(12) 0.0308(13) 0.0050(9) 0.0142(11) 0.0013(11)
C54 0.0447(15) 0.0340(13) 0.0261(12) 0.0081(10) 0.0104(11) 0.0064(12)
C55 0.0388(14) 0.0367(13) 0.0227(12) 0.0024(10) 0.0005(10) 0.0030(11)
C56 0.0302(13) 0.0293(12) 0.0257(12) 0.0031(9) 0.0022(10) -0.0010(10)
C61 0.0263(12) 0.0217(10) 0.0324(12) 0.0030(9) 0.0065(10) 0.0008(9)
C62 0.0517(17) 0.0358(14) 0.0389(15) 0.0015(11) 0.0112(13) 0.0174(13)
C63 0.059(2) 0.0488(17) 0.0522(18) 0.0096(14) 0.0204(16) 0.0319(16)
C64 0.0342(15) 0.0427(15) 0.0505(17) 0.0169(12) 0.0069(13) 0.0131(12)
C65 0.0363(15) 0.0431(14) 0.0344(14) 0.0068(11) 0.0032(12) 0.0041(12)
C66 0.0360(14) 0.0397(14) 0.0324(13) 0.0011(10) 0.0058(11) 0.0087(12)
C71 0.0335(13) 0.0271(11) 0.0238(11) -0.0011(9) 0.0065(10) 0.0044(10)
C72 0.0409(16) 0.0565(17) 0.0343(14) -0.0114(12) 0.0081(13) -0.0081(14)
C73 0.068(2) 0.078(2) 0.0358(16) -0.0249(15) 0.0095(16) -0.0106(19)
C74 0.066(2) 0.067(2) 0.0317(15) -0.0074(13) 0.0211(15) 0.0087(17)
C75 0.0485(17) 0.0530(17) 0.0415(16) 0.0032(13) 0.0224(14) 0.0093(14)
C76 0.0332(14) 0.0375(13) 0.0318(13) -0.0002(10) 0.0090(11) 0.0032(11)
C81 0.0227(11) 0.0241(11) 0.0316(12) 0.0124(9) 0.0014(10) -0.0003(9)

loop_
_atom_type_symbol
_atom_type_description
_atom_type_scat_dispersion_real
_atom_type_scat_dispersion_imag
_atom_type_scat_source
C C 0.0033 0.0016 'International Tables Vol C Tables 4.2.6.8 and 6.1.1.4'
H H 0.0000 0.0000 'International Tables Vol C Tables 4.2.6.8 and 6.1.1.4'
P P 0.1023 0.0942 'International Tables Vol C Tables 4.2.6.8 and 6.1.1.4'
Cl Cl 0.1484 0.1585 'International Tables Vol C Tables 4.2.6.8 and 6.1.1.4'
Ru Ru -1.2594 0.8363 'International Tables Vol C Tables 4.2.6.8 and 6.1.1.4'
Pd Pd -0.9988 1.0072 'International Tables Vol C Tables 4.2.6.8 and 6.1.1.4'
O O 0.0106 0.0060 'International Tables Vol C Tables 4.2.6.8 and 6.1.1.4'

loop_
_geom_angle_atom_site_label_1
_geom_angle_atom_site_label_2
_geom_angle_atom_site_label_3
_geom_angle
_geom_angle_site_symmetry_1
_geom_angle_site_symmetry_3
_geom_angle_publ_flag
C81 Pd P3 90.09(7) . . ?
C81 Pd Cl2 90.75(7) . . ?
P3 Pd Cl2 177.51(2) . . ?
C81 Pd Cl1 175.00(7) . . ?
P3 Pd Cl1 87.44(2) . . ?
Cl2 Pd Cl1 91.90(2) . . ?
C2 Ru C1 38.04(9) . . ?
C2 Ru C3 38.15(10) . . ?
C1 Ru C3 62.68(9) . . ?
C2 Ru C5 63.58(9) . . ?
C1 Ru C5 37.52(9) . . ?
C3 Ru C5 62.47(9) . . ?
C2 Ru C4 63.32(10) . . ?
C1 Ru C4 62.67(10) . . ?
C3 Ru C4 36.89(10) . . ?
C5 Ru C4 37.68(9) . . ?
C2 Ru P2 109.53(7) . . ?
C1 Ru P2 91.11(7) . . ?
C3 Ru P2 147.68(7) . . ?
C5 Ru P2 108.75(7) . . ?
C4 Ru P2 146.35(7) . . ?
C2 Ru P1 98.15(7) . . ?
C1 Ru P1 134.92(7) . . ?
C3 Ru P1 89.11(7) . . ?
C5 Ru P1 151.03(7) . . ?
C4 Ru P1 115.03(7) . . ?
P2 Ru P1 98.33(2) . . ?
C2 Ru Cl1 157.80(7) . . ?
C1 Ru Cl1 135.86(7) . . ?
C3 Ru Cl1 121.45(7) . . ?
C5 Ru Cl1 101.34(7) . . ?
C4 Ru Cl1 94.68(7) . . ?
P2 Ru Cl1 90.33(2) . . ?
P1 Ru Cl1 88.314(19) . . ?
Ru Cl1 Pd 104.82(2) . . ?
C11 P1 C21 104.41(10) . . ?
C11 P1 C31 102.10(10) . . ?
C21 P1 C31 98.88(10) . . ?
C11 P1 Ru 110.50(7) . . ?
C21 P1 Ru 123.53(7) . . ?
C31 P1 Ru 114.82(7) . . ?
C46 P2 C51 100.24(10) . . ?
C46 P2 C6 101.62(10) . . ?
C51 P2 C6 100.80(10) . . ?
C46 P2 Ru 114.23(7) . . ?
C51 P2 Ru 116.54(8) . . ?
C6 P2 Ru 120.39(7) . . ?
C71 P3 C61 101.99(11) . . ?
C71 P3 C6 103.67(10) . . ?
C61 P3 C6 103.15(10) . . ?
C71 P3 Pd 111.58(8) . . ?
C61 P3 Pd 120.56(8) . . ?
C6 P3 Pd 113.97(7) . . ?
C5 C1 C2 109.2(2) . . ?
C5 C1 Ru 72.42(13) . . ?
C2 C1 Ru 70.30(13) . . ?
C5 C1 H1A 125.4 . . ?
C2 C1 H1A 125.4 . . ?
Ru C1 H1A 125.4 . . ?
C1 C2 C3 106.7(2) . . ?
C1 C2 Ru 71.67(13) . . ?
C3 C2 Ru 72.47(14) . . ?
C1 C2 H2A 126.5 . . ?
C3 C2 H2A 126.5 . . ?
Ru C2 H2A 126.5 . . ?
C4 C3 C2 108.9(2) . . ?
C4 C3 Ru 72.07(15) . . ?
C2 C3 Ru 69.38(13) . . ?
C4 C3 H3A 125.5 . . ?
C2 C3 H3A 125.5 . . ?
Ru C3 H3A 125.5 . . ?
C3 C4 C5 108.1(2) . . ?
C3 C4 Ru 71.04(14) . . ?
C5 C4 Ru 70.95(14) . . ?
C3 C4 H4A 125.9 . . ?
C5 C4 H4A 125.9 . . ?
Ru C4 H4A 125.9 . . ?
C1 C5 C4 107.2(2) . . ?
C1 C5 Ru 70.06(13) . . ?
C4 C5 Ru 71.37(13) . . ?
C1 C5 H5A 126.4 . . ?
C4 C5 H5A 126.4 . . ?
Ru C5 H5A 126.4 . . ?
P2 C6 P3 119.58(12) . . ?
P2 C6 H6A 107.4 . . ?
P3 C6 H6A 107.4 . . ?
P2 C6 H6B 107.4 . . ?
P3 C6 H6B 107.4 . . ?
H6A C6 H6B 107.0 . . ?
C16 C11 C12 118.3(2) . . ?
C16 C11 P1 122.29(18) . . ?
C12 C11 P1 119.12(17) . . ?
C13 C12 C11 120.5(2) . . ?
C13 C12 H12A 119.8 . . ?
C11 C12 H12A 119.8 . . ?
C14 C13 C12 120.4(3) . . ?
C14 C13 H13A 119.8 . . ?
C12 C13 H13A 119.8 . . ?
C13 C14 C15 119.9(2) . . ?
C13 C14 H14A 120.0 . . ?
C15 C14 H14A 120.0 . . ?
C14 C15 C16 120.2(3) . . ?
C14 C15 H15A 119.9 . . ?
C16 C15 H15A 119.9 . . ?
C11 C16 C15 120.7(2) . . ?
C11 C16 H16A 119.7 . . ?
C15 C16 H16A 119.7 . . ?
C26 C21 C22 118.6(2) . . ?
C26 C21 P1 124.59(18) . . ?
C22 C21 P1 116.80(18) . . ?
C23 C22 C21 120.3(2) . . ?
C23 C22 H22A 119.9 . . ?
C21 C22 H22A 119.9 . . ?
C24 C23 C22 120.2(3) . . ?
C24 C23 H23A 119.9 . . ?
C22 C23 H23A 119.9 . . ?
C23 C24 C25 120.1(2) . . ?
C23 C24 H24A 119.9 . . ?
C25 C24 H24A 119.9 . . ?
C24 C25 C26 120.0(3) . . ?
C24 C25 H25A 120.0 . . ?
C26 C25 H25A 120.0 . . ?
C25 C26 C21 120.8(2) . . ?
C25 C26 H26A 119.6 . . ?
C21 C26 H26A 119.6 . . ?
C32 C31 C36 118.9(2) . . ?
C32 C31 P1 120.90(17) . . ?
C36 C31 P1 120.12(17) . . ?
C31 C32 C33 120.7(2) . . ?
C31 C32 H32A 119.7 . . ?
C33 C32 H32A 119.7 . . ?
C32 C33 C34 119.7(2) . . ?
C32 C33 H33A 120.2 . . ?
C34 C33 H33A 120.2 . . ?
C35 C34 C33 120.1(2) . . ?
C35 C34 H34A 119.9 . . ?
C33 C34 H34A 119.9 . . ?
C34 C35 C36 120.2(2) . . ?
C34 C35 H35A 119.9 . . ?
C36 C35 H35A 119.9 . . ?
C31 C36 C35 120.4(2) . . ?
C31 C36 H36A 119.8 . . ?
C35 C36 H36A 119.8 . . ?
C46 C41 C42 120.7(2) . . ?
C46 C41 H41A 119.6 . . ?
C42 C41 H41A 119.6 . . ?
C43 C42 C41 119.7(3) . . ?
C43 C42 H42A 120.1 . . ?
C41 C42 H42A 120.1 . . ?
C42 C43 C44 120.6(2) . . ?
C42 C43 H43A 119.7 . . ?
C44 C43 H43A 119.7 . . ?
C45 C44 C43 119.9(2) . . ?
C45 C44 H44A 120.0 . . ?
C43 C44 H44A 120.0 . . ?
C44 C45 C46 120.9(2) . . ?
C44 C45 H45A 119.6 . . ?
C46 C45 H45A 119.6 . . ?
C41 C46 C45 118.1(2) . . ?
C41 C46 P2 123.94(17) . . ?
C45 C46 P2 117.90(17) . . ?
C52 C51 C56 118.2(2) . . ?
C52 C51 P2 120.24(17) . . ?
C56 C51 P2 121.31(17) . . ?
C51 C52 C53 120.9(2) . . ?
C51 C52 H52A 119.6 . . ?
C53 C52 H52A 119.6 . . ?
C54 C53 C52 120.0(2) . . ?
C54 C53 H53A 120.0 . . ?
C52 C53 H53A 120.0 . . ?
C53 C54 C55 119.9(2) . . ?
C53 C54 H54A 120.1 . . ?
C55 C54 H54A 120.1 . . ?
C54 C55 C56 119.9(2) . . ?
C54 C55 H55A 120.1 . . ?
C56 C55 H55A 120.1 . . ?
C55 C56 C51 121.1(2) . . ?
C55 C56 H56A 119.4 . . ?
C51 C56 H56A 119.4 . . ?
C62 C61 C66 118.1(2) . . ?
C62 C61 P3 122.10(19) . . ?
C66 C61 P3 119.78(18) . . ?
C63 C62 C61 120.5(3) . . ?
C63 C62 H62A 119.8 . . ?
C61 C62 H62A 119.8 . . ?
C64 C63 C62 120.5(3) . . ?
C64 C63 H63A 119.7 . . ?
C62 C63 H63A 119.7 . . ?
C63 C64 C65 120.0(3) . . ?
C63 C64 H64A 120.0 . . ?
C65 C64 H64A 120.0 . . ?
C64 C65 C66 119.7(3) . . ?
C64 C65 H65A 120.2 . . ?
C66 C65 H65A 120.2 . . ?
C65 C66 C61 121.2(2) . . ?
C65 C66 H66A 119.4 . . ?
C61 C66 H66A 119.4 . . ?
C76 C71 C72 119.2(2) . . ?
C76 C71 P3 121.91(18) . . ?
C72 C71 P3 118.7(2) . . ?
C71 C72 C73 119.3(3) . . ?
C71 C72 H72A 120.4 . . ?
C73 C72 H72A 120.4 . . ?
C74 C73 C72 120.7(3) . . ?
C74 C73 H73A 119.7 . . ?
C72 C73 H73A 119.7 . . ?
C75 C74 C73 120.2(3) . . ?
C75 C74 H74A 119.9 . . ?
C73 C74 H74A 119.9 . . ?
C74 C75 C76 120.2(3) . . ?
C74 C75 H75A 119.9 . . ?
C76 C75 H75A 119.9 . . ?
C75 C76 C71 120.5(3) . . ?
C75 C76 H76A 119.7 . . ?
C71 C76 H76A 119.7 . . ?
Pd C81 H81A 109.5 . . ?
Pd C81 H81B 109.5 . . ?
H81A C81 H81B 109.5 . . ?
Pd C81 H81C 109.5 . . ?
H81A C81 H81C 109.5 . . ?
H81B C81 H81C 109.5 . . ?

loop_
_geom_bond_atom_site_label_1
_geom_bond_atom_site_label_2
_geom_bond_distance
_geom_bond_site_symmetry_2
_geom_bond_publ_flag
Pd C81 2.081(2) . ?
Pd P3 2.2208(6) . ?
Pd Cl2 2.3843(6) . ?
Pd Cl1 2.4479(5) . ?
Ru C2 2.173(2) . ?
Ru C1 2.191(2) . ?
Ru C3 2.214(2) . ?
Ru C5 2.222(2) . ?
Ru C4 2.227(2) . ?
Ru P2 2.3039(6) . ?
Ru P1 2.3282(6) . ?
Ru Cl1 2.4436(5) . ?
P1 C11 1.833(2) . ?
P1 C21 1.837(2) . ?
P1 C31 1.841(2) . ?
P2 C46 1.829(2) . ?
P2 C51 1.843(2) . ?
P2 C6 1.853(2) . ?
P3 C71 1.822(2) . ?
P3 C61 1.831(2) . ?
P3 C6 1.854(2) . ?
C1 C5 1.419(4) . ?
C1 C2 1.422(3) . ?
C1 H1A 1.0000 . ?
C2 C3 1.434(4) . ?
C2 H2A 1.0000 . ?
C3 C4 1.405(4) . ?
C3 H3A 1.0000 . ?
C4 C5 1.437(3) . ?
C4 H4A 1.0000 . ?
C5 H5A 1.0000 . ?
C6 H6A 0.9900 . ?
C6 H6B 0.9900 . ?
C11 C16 1.388(3) . ?
C11 C12 1.400(3) . ?
C12 C13 1.388(3) . ?
C12 H12A 0.9500 . ?
C13 C14 1.374(4) . ?
C13 H13A 0.9500 . ?
C14 C15 1.374(4) . ?
C14 H14A 0.9500 . ?
C15 C16 1.396(3) . ?
C15 H15A 0.9500 . ?
C16 H16A 0.9500 . ?
C21 C26 1.387(3) . ?
C21 C22 1.400(3) . ?
C22 C23 1.389(4) . ?
C22 H22A 0.9500 . ?
C23 C24 1.375(4) . ?
C23 H23A 0.9500 . ?
C24 C25 1.380(4) . ?
C24 H24A 0.9500 . ?
C25 C26 1.387(4) . ?
C25 H25A 0.9500 . ?
C26 H26A 0.9500 . ?
C31 C32 1.390(3) . ?
C31 C36 1.393(3) . ?
C32 C33 1.392(3) . ?
C32 H32A 0.9500 . ?
C33 C34 1.392(4) . ?
C33 H33A 0.9500 . ?
C34 C35 1.374(4) . ?
C34 H34A 0.9500 . ?
C35 C36 1.396(3) . ?
C35 H35A 0.9500 . ?
C36 H36A 0.9500 . ?
C41 C46 1.391(3) . ?
C41 C42 1.397(3) . ?
C41 H41A 0.9500 . ?
C42 C43 1.376(4) . ?
C42 H42A 0.9500 . ?
C43 C44 1.380(4) . ?
C43 H43A 0.9500 . ?
C44 C45 1.379(3) . ?
C44 H44A 0.9500 . ?
C45 C46 1.409(3) . ?
C45 H45A 0.9500 . ?
C51 C52 1.390(3) . ?
C51 C56 1.395(3) . ?
C52 C53 1.394(3) . ?
C52 H52A 0.9500 . ?
C53 C54 1.383(4) . ?
C53 H53A 0.9500 . ?
C54 C55 1.385(4) . ?
C54 H54A 0.9500 . ?
C55 C56 1.386(3) . ?
C55 H55A 0.9500 . ?
C56 H56A 0.9500 . ?
C61 C62 1.389(3) . ?
C61 C66 1.391(3) . ?
C62 C63 1.386(4) . ?
C62 H62A 0.9500 . ?
C63 C64 1.374(4) . ?
C63 H63A 0.9500 . ?
C64 C65 1.375(4) . ?
C64 H64A 0.9500 . ?
C65 C66 1.387(4) . ?
C65 H65A 0.9500 . ?
C66 H66A 0.9500 . ?
C71 C76 1.389(4) . ?
C71 C72 1.390(3) . ?
C72 C73 1.395(4) . ?
C72 H72A 0.9500 . ?
C73 C74 1.370(5) . ?
C73 H73A 0.9500 . ?
C74 C75 1.366(4) . ?
C74 H74A 0.9500 . ?
C75 C76 1.381(4) . ?
C75 H75A 0.9500 . ?
C76 H76A 0.9500 . ?
C81 H81A 0.9800 . ?
C81 H81B 0.9800 . ?
C81 H81C 0.9800 . ?
